data_2235686
loop_
_publ_author_name
'Liu, Yang-Mei'
'Cao, Kai'
'Wang, Feng-Lin'

_publ_section_title
;
 <i>catena</i>-Poly[[tetraaquanickel(II)]-\m-(9,10-dioxo-9,10-dihydroanthracene-1,4,5,8-tetracarboxylato)-\k^2^<i>O</i>^1^:<i>O</i>^8^-[tetraaquanickel(II)]-\m-4,4'-bipyridine-\k^2^<i>N</i>:<i>N</i>']
;
_journal_coeditor_code XU5560
_journal_issue 7
_journal_name_full 'Acta Crystallographica Section E'
_journal_page_first m960
_journal_page_last m961
_journal_paper_doi 10.1107/S1600536812027493
_journal_volume 68
_journal_year 2012
_chemical_formula_iupac '[Ni2 (C18 H4 O10) (C10 H8 N2) (H2 O)8]'
_chemical_formula_moiety 'C28 H28 N2 Ni2 O18'
_chemical_formula_sum 'C28 H28 N2 Ni2 O18'
_chemical_formula_weight 797.94
_chemical_name_systematic
;
<i>catena</i>-Poly[[tetraaquanickel(II)]-
\m-(9,10-dioxo-9,10-dihydroanthracene-1,4,5,8-tetracarboxylato)-
\k^2^<i>O</i>^1^:<i>O</i>^8^-[tetraaquanickel(II)]-
\m-4,4'-bipyridine-\k^2^<i>N</i>:<i>N</i>']
;
_space_group_IT_number 14
_symmetry_cell_setting monoclinic
_symmetry_space_group_name_Hall '-P 2yn'
_symmetry_space_group_name_H-M 'P 1 21/n 1'
_atom_sites_solution_hydrogens geom
_atom_sites_solution_primary direct
_atom_sites_solution_secondary difmap
_audit_creation_method SHELXL-97
_cell_angle_alpha 90.00
_cell_angle_beta 92.789(3)
_cell_angle_gamma 90.00
_cell_formula_units_Z 2
_cell_length_a 8.6359(16)
_cell_length_b 21.2426(12)
_cell_length_c 8.6416(13)
_cell_measurement_reflns_used 1207
_cell_measurement_temperature 291(2)
_cell_measurement_theta_max 21.84
_cell_measurement_theta_min 2.54
_cell_volume 1583.4(4)
_computing_cell_refinement 'SAINT (Bruker, 2007)'
_computing_data_collection 'APEX2 (Bruker, 2007)'
_computing_data_reduction 'SAINT (Bruker, 2007)'
_computing_molecular_graphics 'SHELXTL (Sheldrick, 2008)'
_computing_publication_material 'SHELXTL (Sheldrick, 2008)'
_computing_structure_refinement 'SHELXTL (Sheldrick, 2008)'
_computing_structure_solution 'SHELXTL (Sheldrick, 2008)'
_diffrn_ambient_temperature 291(2)
_diffrn_measured_fraction_theta_full 0.996
_diffrn_measured_fraction_theta_max 0.996
_diffrn_measurement_device_type 'Bruker SMART APEXII CCD'
_diffrn_measurement_method '\f and \w scans'
_diffrn_radiation_monochromator graphite
_diffrn_radiation_source 'sealed tube'
_diffrn_radiation_type MoK\a
_diffrn_radiation_wavelength 0.71073
_diffrn_reflns_av_R_equivalents 0.0555
_diffrn_reflns_av_sigmaI/netI 0.0804
_diffrn_reflns_limit_h_max 10
_diffrn_reflns_limit_h_min -9
_diffrn_reflns_limit_k_max 25
_diffrn_reflns_limit_k_min -26
_diffrn_reflns_limit_l_max 10
_diffrn_reflns_limit_l_min -7
_diffrn_reflns_number 8595
_diffrn_reflns_theta_full 26.00
_diffrn_reflns_theta_max 26.00
_diffrn_reflns_theta_min 1.92
_exptl_absorpt_coefficient_mu 1.276
_exptl_absorpt_correction_T_max 0.7666
_exptl_absorpt_correction_T_min 0.7164
_exptl_absorpt_correction_type multi-scan
_exptl_absorpt_process_details '(SADABS; Bruker, 2001)'
_exptl_crystal_colour green
_exptl_crystal_density_diffrn 1.674
_exptl_crystal_density_method 'not measured'
_exptl_crystal_description block
_exptl_crystal_F_000 820
_exptl_crystal_size_max 0.28
_exptl_crystal_size_mid 0.24
_exptl_crystal_size_min 0.22
_refine_diff_density_max 0.864
_refine_diff_density_min -0.494
_refine_ls_extinction_method none
_refine_ls_goodness_of_fit_ref 1.003
_refine_ls_hydrogen_treatment constr
_refine_ls_matrix_type full
_refine_ls_number_parameters 226
_refine_ls_number_reflns 3111
_refine_ls_number_restraints 0
_refine_ls_restrained_S_all 1.003
_refine_ls_R_factor_all 0.0650
_refine_ls_R_factor_gt 0.0484
_refine_ls_shift/su_max 0.000
_refine_ls_shift/su_mean 0.000
_refine_ls_structure_factor_coef Fsqd
_refine_ls_weighting_details 'calc w=1/[\s^2^(Fo^2^)+(0.04P)^2^+1.66P] where P=(Fo^2^+2Fc^2^)/3'
_refine_ls_weighting_scheme calc
_refine_ls_wR_factor_gt 0.0987
_refine_ls_wR_factor_ref 0.1023
_reflns_number_gt 2297
_reflns_number_total 3111
_reflns_threshold_expression I>2sigma(I)
_cod_data_source_file xu5560.cif
_cod_data_source_block I
_cod_original_sg_symbol_H-M 'P 21/n'
_cod_database_code 2235686
_cod_database_fobs_code 2235686

loop_
_symmetry_equiv_pos_as_xyz
'x, y, z'
'-x+1/2, y+1/2, -z+1/2'
'-x, -y, -z'
'x-1/2, -y-1/2, z-1/2'

loop_
_atom_site_type_symbol
_atom_site_label
_atom_site_fract_x
_atom_site_fract_y
_atom_site_fract_z
_atom_site_U_iso_or_equiv
_atom_site_adp_type
_atom_site_calc_flag
_atom_site_refinement_flags
_atom_site_occupancy
_atom_site_symmetry_multiplicity
C C1 0.1039(5) 0.38729(17) 0.6495(5) 0.0279(9) Uani d . 1 1
C C2 0.2016(4) 0.39108(17) 0.7843(4) 0.0231(8) Uani d . 1 1
H H2 0.2351 0.3543 0.8334 0.028 Uiso d R 1 1
C C3 0.2482(4) 0.44891(17) 0.8487(4) 0.0219(8) Uani d . 1 1
H H3 0.3128 0.4499 0.9380 0.026 Uiso calc R 1 1
C C4 0.1983(5) 0.50468(18) 0.7798(4) 0.0253(8) Uani d . 1 1
C C5 0.1014(4) 0.50163(17) 0.6407(4) 0.0197(7) Uani d . 1 1
C C6 0.0513(4) 0.44257(18) 0.5757(4) 0.0243(8) Uani d . 1 1
C C7 -0.0636(4) 0.43979(16) 0.4486(4) 0.0177(7) Uani d . 1 1
C C8 0.2460(5) 0.56481(18) 0.8562(4) 0.0254(8) Uani d . 1 1
C C9 0.0736(4) 0.32135(17) 0.5866(4) 0.0225(8) Uani d . 1 1
C C10 0.0110(4) 0.14286(18) 0.0564(4) 0.0228(8) Uani d . 1 1
H H10 -0.0205 0.1805 0.0100 0.027 Uiso calc R 1 1
C C11 -0.0207(4) 0.08759(16) -0.0196(4) 0.0222(8) Uani d . 1 1
H H11 -0.0731 0.0895 -0.1161 0.027 Uiso calc R 1 1
C C12 0.0200(4) 0.02965(17) 0.0378(4) 0.0223(8) Uani d . 1 1
C C13 0.1022(4) 0.03075(17) 0.1803(4) 0.0226(8) Uani d . 1 1
H H13 0.1327 -0.0067 0.2285 0.027 Uiso calc R 1 1
C C14 0.1388(5) 0.08895(17) 0.2511(4) 0.0265(8) Uani d . 1 1
H H14 0.2024 0.0894 0.3411 0.032 Uiso calc R 1 1
N N1 0.0841(3) 0.14441(14) 0.1922(4) 0.0229(7) Uani d . 1 1
Ni Ni1 0.10940(5) 0.22477(2) 0.33004(5) 0.02030(14) Uani d . 1 1
O O1 0.3792(3) 0.57569(12) 0.8713(3) 0.0307(7) Uani d . 1 1
O O2 0.1359(3) 0.59770(12) 0.9128(3) 0.0290(6) Uani d . 1 1
O O3 -0.1319(3) 0.39084(11) 0.4195(3) 0.0222(6) Uani d . 1 1
O O4 0.0032(3) 0.28515(12) 0.6693(3) 0.0293(6) Uani d . 1 1
O O5 0.1290(3) 0.30879(11) 0.4574(3) 0.0242(6) Uani d . 1 1
O O6 0.0040(3) 0.17982(11) 0.5068(3) 0.0214(5) Uani d . 1 1
H H6X 0.0512 0.1923 0.5898 0.026 Uiso d R 1 1
H H6Y -0.0052 0.1415 0.4795 0.026 Uiso d R 1 1
O O7 0.3310(3) 0.20054(11) 0.4219(3) 0.0204(5) Uani d . 1 1
H H7X 0.3965 0.2055 0.3525 0.024 Uiso d R 1 1
H H7Y 0.3314 0.1623 0.4510 0.024 Uiso d R 1 1
O O8 0.1681(3) 0.27455(12) 0.1160(3) 0.0289(6) Uani d . 1 1
H H8X 0.2466 0.2873 0.0692 0.035 Uiso d R 1 1
H H8Y 0.0907 0.2797 0.0526 0.035 Uiso d R 1 1
O O9 -0.1130(3) 0.26235(12) 0.2516(3) 0.0269(6) Uani d . 1 1
H H9X -0.1200 0.2630 0.1531 0.032 Uiso d R 1 1
H H9Y -0.1223 0.2996 0.2861 0.032 Uiso d R 1 1

loop_
_atom_site_aniso_label
_atom_site_aniso_U_11
_atom_site_aniso_U_22
_atom_site_aniso_U_33
_atom_site_aniso_U_12
_atom_site_aniso_U_13
_atom_site_aniso_U_23
C1 0.038(2) 0.0167(19) 0.029(2) -0.0067(17) 0.0048(17) 0.0011(16)
C2 0.030(2) 0.0183(18) 0.0221(19) 0.0004(15) 0.0091(15) 0.0003(14)
C3 0.0259(19) 0.0222(19) 0.0173(18) -0.0010(15) -0.0017(14) -0.0068(14)
C4 0.032(2) 0.0183(18) 0.026(2) -0.0035(16) 0.0039(16) -0.0004(15)
C5 0.0205(18) 0.0158(17) 0.0234(19) 0.0034(14) 0.0068(14) -0.0014(14)
C6 0.0250(19) 0.028(2) 0.0190(19) 0.0009(16) -0.0060(15) -0.0030(15)
C7 0.0182(16) 0.0215(19) 0.0129(17) -0.0045(14) -0.0039(13) -0.0033(13)
C8 0.032(2) 0.027(2) 0.0173(18) -0.0026(17) -0.0018(15) -0.0035(15)
C9 0.0210(18) 0.0227(19) 0.025(2) 0.0110(15) 0.0092(15) 0.0008(15)
C10 0.034(2) 0.0190(18) 0.0156(18) 0.0016(16) 0.0027(15) -0.0020(14)
C11 0.034(2) 0.0181(18) 0.0145(18) -0.0110(16) -0.0041(14) -0.0021(14)
C12 0.0266(19) 0.0186(19) 0.0213(19) -0.0064(15) -0.0029(14) -0.0054(15)
C13 0.0229(19) 0.0194(18) 0.026(2) 0.0073(15) 0.0082(15) 0.0004(15)
C14 0.034(2) 0.0195(19) 0.025(2) -0.0061(16) -0.0079(16) 0.0010(15)
N1 0.0224(15) 0.0182(15) 0.0271(17) 0.0018(13) -0.0096(13) -0.0073(13)
Ni1 0.0171(2) 0.0217(2) 0.0218(2) 0.0006(2) -0.00221(16) -0.0025(2)
O1 0.0302(16) 0.0160(13) 0.0459(18) -0.0110(12) 0.0011(13) -0.0077(12)
O2 0.0299(15) 0.0217(14) 0.0342(16) 0.0048(11) -0.0101(12) -0.0123(11)
O3 0.0311(14) 0.0136(13) 0.0200(13) 0.0032(10) -0.0177(11) -0.0030(10)
O4 0.0465(17) 0.0224(14) 0.0193(13) -0.0118(12) 0.0035(12) -0.0132(11)
O5 0.0356(15) 0.0155(13) 0.0219(13) 0.0004(11) 0.0049(11) 0.0015(10)
O6 0.0235(13) 0.0210(13) 0.0193(13) 0.0063(11) -0.0032(10) 0.0017(10)
O7 0.0194(12) 0.0205(13) 0.0206(13) -0.0057(10) -0.0064(10) 0.0019(10)
O8 0.0405(16) 0.0186(13) 0.0279(15) -0.0069(12) 0.0047(12) 0.0000(11)
O9 0.0299(14) 0.0215(14) 0.0286(14) 0.0075(11) -0.0054(11) 0.0006(11)

loop_
_atom_type_symbol
_atom_type_description
_atom_type_scat_dispersion_real
_atom_type_scat_dispersion_imag
_atom_type_scat_source
C C 0.0033 0.0016 'International Tables Vol C Tables 4.2.6.8 and 6.1.1.4'
H H 0.0000 0.0000 'International Tables Vol C Tables 4.2.6.8 and 6.1.1.4'
N N 0.0061 0.0033 'International Tables Vol C Tables 4.2.6.8 and 6.1.1.4'
O O 0.0106 0.0060 'International Tables Vol C Tables 4.2.6.8 and 6.1.1.4'
Ni Ni 0.3393 1.1124 'International Tables Vol C Tables 4.2.6.8 and 6.1.1.4'

loop_
_geom_angle_atom_site_label_1
_geom_angle_atom_site_label_2
_geom_angle_atom_site_label_3
_geom_angle_site_symmetry_3
_geom_angle
C6 C1 C2 . 119.8(3)
C6 C1 C9 . 124.3(4)
C2 C1 C9 . 115.7(3)
C3 C2 C1 . 121.9(3)
C3 C2 H2 . 118.6
C1 C2 H2 . 119.4
C4 C3 C2 . 120.1(3)
C4 C3 H3 . 119.9
C2 C3 H3 . 119.9
C3 C4 C5 . 118.6(3)
C3 C4 C8 . 118.0(3)
C5 C4 C8 . 123.3(3)
C4 C5 C6 . 121.4(3)
C4 C5 C7 3_566 120.0(3)
C6 C5 C7 3_566 118.3(3)
C1 C6 C5 . 118.1(3)
C1 C6 C7 . 120.5(3)
C5 C6 C7 . 121.1(3)
O3 C7 C6 . 120.0(3)
O3 C7 C5 3_566 121.0(3)
C6 C7 C5 3_566 118.9(3)
O1 C8 O2 . 125.8(4)
O1 C8 C4 . 117.9(4)
O2 C8 C4 . 116.0(3)
O4 C9 O5 . 126.9(4)
O4 C9 C1 . 116.7(3)
O5 C9 C1 . 116.3(3)
N1 C10 C11 . 122.0(4)
N1 C10 H10 . 119.0
C11 C10 H10 . 119.0
C10 C11 C12 . 123.9(3)
C10 C11 H11 . 118.1
C12 C11 H11 . 118.1
C11 C12 C13 . 114.7(3)
C11 C12 C12 3 124.5(4)
C13 C12 C12 3 120.8(4)
C12 C13 C14 . 119.6(3)
C12 C13 H13 . 120.2
C14 C13 H13 . 120.2
N1 C14 C13 . 122.1(3)
N1 C14 H14 . 119.0
C13 C14 H14 . 119.0
C10 N1 C14 . 117.3(3)
C10 N1 Ni1 . 124.5(3)
C14 N1 Ni1 . 118.0(2)
O6 Ni1 N1 . 90.37(12)
O6 Ni1 O5 . 91.88(10)
N1 Ni1 O5 . 176.51(11)
O6 Ni1 O7 . 91.93(10)
N1 Ni1 O7 . 94.80(10)
O5 Ni1 O7 . 87.80(10)
O6 Ni1 O9 . 89.18(10)
N1 Ni1 O9 . 93.22(11)
O5 Ni1 O9 . 84.14(10)
O7 Ni1 O9 . 171.90(10)
O6 Ni1 O8 . 166.82(10)
N1 Ni1 O8 . 86.30(11)
O5 Ni1 O8 . 90.92(9)
O7 Ni1 O8 . 101.05(10)
O9 Ni1 O8 . 78.29(11)
C9 O5 Ni1 . 128.2(2)
Ni1 O6 H6X . 105.7
Ni1 O6 H6Y . 106.1
H6X O6 H6Y . 124.6
Ni1 O7 H7X . 109.2
Ni1 O7 H7Y . 109.6
H7X O7 H7Y . 109.5
Ni1 O8 H8X . 140.4
Ni1 O8 H8Y . 113.3
H8X O8 H8Y . 105.8
Ni1 O9 H9X . 109.8
Ni1 O9 H9Y . 109.3
H9X O9 H9Y . 109.5

loop_
_geom_bond_atom_site_label_1
_geom_bond_atom_site_label_2
_geom_bond_site_symmetry_2
_geom_bond_distance
C1 C6 . 1.401(5)
C1 C2 . 1.407(6)
C1 C9 . 1.521(5)
C2 C3 . 1.400(5)
C2 H2 . 0.9298
C3 C4 . 1.385(5)
C3 H3 . 0.9300
C4 C5 . 1.432(5)
C4 C8 . 1.487(5)
C5 C6 . 1.433(5)
C5 C7 3_566 1.492(5)
C6 C7 . 1.445(5)
C7 O3 . 1.215(4)
C7 C5 3_566 1.492(5)
C8 O1 . 1.174(5)
C8 O2 . 1.295(5)
C9 O4 . 1.230(4)
C9 O5 . 1.265(4)
C10 N1 . 1.305(5)
C10 C11 . 1.366(5)
C10 H10 . 0.9300
C11 C12 . 1.367(5)
C11 H11 . 0.9300
C12 C13 . 1.391(5)
C12 C12 3 1.453(7)
C13 C14 . 1.409(5)
C13 H13 . 0.9300
C14 N1 . 1.359(5)
C14 H14 . 0.9300
N1 Ni1 . 2.087(3)
Ni1 O6 . 2.051(2)
Ni1 O5 . 2.099(3)
Ni1 O7 . 2.100(2)
Ni1 O9 . 2.159(3)
Ni1 O8 . 2.211(3)
O6 H6X . 0.8500
O6 H6Y . 0.8500
O7 H7X . 0.8500
O7 H7Y . 0.8500
O8 H8X . 0.8505
O8 H8Y . 0.8498
O9 H9X . 0.8500
O9 H9Y . 0.8499

loop_
_geom_hbond_atom_site_label_D
_geom_hbond_atom_site_label_H
_geom_hbond_atom_site_label_A
_geom_hbond_site_symmetry_A
_geom_hbond_distance_DH
_geom_hbond_distance_HA
_geom_hbond_distance_DA
_geom_hbond_angle_DHA
O6 H6X O4 . 0.85 2.14 2.642(4) 118
O6 H6Y O1 2_546 0.85 2.16 2.630(3) 115
O7 H7Y O2 2_546 0.85 1.82 2.618(3) 155
O7 H7X O4 4_665 0.85 1.88 2.717(4) 168
O8 H8X O6 4_665 0.85 2.42 3.243(4) 164
O8 H8Y O7 4_565 0.85 2.50 3.330(4) 167
O9 H9X O7 4_565 0.85 2.17 2.973(3) 158
O9 H9Y O3 . 0.85 2.26 3.099(3) 170

loop_
_geom_torsion_atom_site_label_1
_geom_torsion_atom_site_label_2
_geom_torsion_atom_site_label_3
_geom_torsion_atom_site_label_4
_geom_torsion_site_symmetry_1
_geom_torsion_site_symmetry_4
_geom_torsion
C6 C1 C2 C3 . . 0.3(6)
C9 C1 C2 C3 . . 175.5(3)
C1 C2 C3 C4 . . 0.0(6)
C2 C3 C4 C5 . . -1.2(6)
C2 C3 C4 C8 . . 177.6(4)
C3 C4 C5 C6 . . 2.3(5)
C8 C4 C5 C6 . . -176.5(4)
C3 C4 C5 C7 . 3_566 -171.5(3)
C8 C4 C5 C7 . 3_566 9.7(6)
C2 C1 C6 C5 . . 0.7(6)
C9 C1 C6 C5 . . -174.0(3)
C2 C1 C6 C7 . . -172.5(3)
C9 C1 C6 C7 . . 12.8(6)
C4 C5 C6 C1 . . -2.0(6)
C7 C5 C6 C1 3_566 . 171.9(3)
C4 C5 C6 C7 . . 171.1(3)
C7 C5 C6 C7 3_566 . -15.0(6)
C1 C6 C7 O3 . . 10.8(6)
C5 C6 C7 O3 . . -162.2(3)
C1 C6 C7 C5 . 3_566 -171.9(3)
C5 C6 C7 C5 . 3_566 15.1(6)
C3 C4 C8 O1 . . 60.7(5)
C5 C4 C8 O1 . . -120.5(4)
C3 C4 C8 O2 . . -113.1(4)
C5 C4 C8 O2 . . 65.7(5)
C6 C1 C9 O4 . . -120.6(4)
C2 C1 C9 O4 . . 64.4(5)
C6 C1 C9 O5 . . 62.1(5)
C2 C1 C9 O5 . . -112.8(4)
N1 C10 C11 C12 . . 0.1(6)
C10 C11 C12 C13 . . -1.9(6)
C10 C11 C12 C12 . 3 176.5(5)
C11 C12 C13 C14 . . -1.2(5)
C12 C12 C13 C14 3 . -179.7(4)
C12 C13 C14 N1 . . 6.3(6)
C11 C10 N1 C14 . . 4.9(6)
C11 C10 N1 Ni1 . . -170.8(3)
C13 C14 N1 C10 . . -8.1(6)
C13 C14 N1 Ni1 . . 167.9(3)
C10 N1 Ni1 O6 . . 122.4(3)
C14 N1 Ni1 O6 . . -53.4(3)
C10 N1 Ni1 O7 . . -145.7(3)
C14 N1 Ni1 O7 . . 38.6(3)
C10 N1 Ni1 O9 . . 33.2(3)
C14 N1 Ni1 O9 . . -142.6(3)
C10 N1 Ni1 O8 . . -44.9(3)
C14 N1 Ni1 O8 . . 139.4(3)
O4 C9 O5 Ni1 . . 4.4(6)
C1 C9 O5 Ni1 . . -178.6(2)
O6 Ni1 O5 C9 . . -6.8(3)
O9 Ni1 O5 C9 . . 82.2(3)
O8 Ni1 O5 C9 . . 160.3(3)
